data_7102775
loop_
_publ_author_name
'Clayton, Hayley J.'
'Harding, Lindsay P.'
'Irvine, John P.'
'Jeffery, John C.'
'Riis-Johannessen, T.'
'Laws, Andrew P.'
'Rice, Craig R.'
'Whitehead, Martina'

_publ_section_title
;
 Metal-specific allosteric activation and deactivation of a diamine
;
_journal_coden_ASTM CHCOFS
_journal_issue 1
_journal_name_full
;
 Chemical Communications (Cambridge, United Kingdom)
;
_journal_page_first 108
_journal_page_last 110
_journal_paper_doi 10.1039/b714256k
_journal_year 2008
_chemical_formula_sum 'C21 H20 Cd Cl2 N6 O8 S2'
_chemical_formula_weight 731.85
_space_group_IT_number 2
_symmetry_cell_setting triclinic
_symmetry_space_group_name_Hall '-P 1'
_symmetry_space_group_name_H-M 'P -1'
_atom_sites_solution_hydrogens geom
_atom_sites_solution_primary direct
_atom_sites_solution_secondary difmap
_audit_creation_method SHELXL-97
_cell_angle_alpha 96.685(2)
_cell_angle_beta 104.617(2)
_cell_angle_gamma 105.987(2)
_cell_formula_units_Z 2
_cell_length_a 8.9198(3)
_cell_length_b 11.5523(4)
_cell_length_c 13.7786(5)
_cell_measurement_reflns_used 3756
_cell_measurement_temperature 100(2)
_cell_measurement_theta_max 139.708
_cell_measurement_theta_min 6.766
_cell_volume 1294.07(8)
_computing_cell_refinement 'SAINT (Bruker, 2001)'
_computing_data_collection 'SMART (Bruker, 2001)'
_computing_data_reduction 'SHELXTL (Bruker, 2001)'
_computing_molecular_graphics 'SHELXTL (Bruker, 2001)'
_computing_publication_material 'SHELXTL (Bruker, 2001)'
_computing_structure_refinement 'SHELXTL (Bruker, 2001)'
_computing_structure_solution 'SHELXTL (Bruker, 2001)'
_diffrn_ambient_temperature 100(2)
_diffrn_detector_area_resol_mean 5.6
_diffrn_measured_fraction_theta_full 0.895
_diffrn_measured_fraction_theta_max 0.895
_diffrn_measurement_device_type 'CCD area detector'
_diffrn_measurement_method 'Frames, each covering 0.3 \% in \w'
_diffrn_radiation_monochromator 'Osmic ConFocal MaxFlux mirror optics'
_diffrn_radiation_source '4.8 kW rotating anode'
_diffrn_radiation_type CuK\a
_diffrn_radiation_wavelength 1.54178
_diffrn_reflns_av_R_equivalents 0.0370
_diffrn_reflns_av_sigmaI/netI 0.0463
_diffrn_reflns_limit_h_max 10
_diffrn_reflns_limit_h_min -10
_diffrn_reflns_limit_k_max 13
_diffrn_reflns_limit_k_min -13
_diffrn_reflns_limit_l_max 16
_diffrn_reflns_limit_l_min -16
_diffrn_reflns_number 9914
_diffrn_reflns_theta_full 70.21
_diffrn_reflns_theta_max 70.21
_diffrn_reflns_theta_min 3.38
_exptl_absorpt_coefficient_mu 10.709
_exptl_absorpt_correction_T_max 1.000
_exptl_absorpt_correction_T_min 0.498833
_exptl_absorpt_correction_type multi-scan
_exptl_absorpt_process_details 'SADABS (Sheldrick, 2001)'
_exptl_crystal_colour colourless
_exptl_crystal_density_diffrn 1.878
_exptl_crystal_density_method 'not measured'
_exptl_crystal_description block
_exptl_crystal_F_000 732
_exptl_crystal_size_max 0.15
_exptl_crystal_size_mid 0.1
_exptl_crystal_size_min 0.05
_refine_diff_density_max 1.248
_refine_diff_density_min -0.633
_refine_diff_density_rms 0.098
_refine_ls_extinction_method none
_refine_ls_goodness_of_fit_ref 1.024
_refine_ls_hydrogen_treatment refall
_refine_ls_matrix_type full
_refine_ls_number_parameters 441
_refine_ls_number_reflns 4397
_refine_ls_number_restraints 0
_refine_ls_restrained_S_all 1.024
_refine_ls_R_factor_all 0.0445
_refine_ls_R_factor_gt 0.0354
_refine_ls_shift/su_max 0.001
_refine_ls_shift/su_mean 0.000
_refine_ls_structure_factor_coef Fsqd
_refine_ls_weighting_details 'calc w=1/[\s^2^(Fo^2^)+(0.0537P)^2^+0.6937P] where P=(Fo^2^+2Fc^2^)/3'
_refine_ls_weighting_scheme calc
_refine_ls_wR_factor_gt 0.0864
_refine_ls_wR_factor_ref 0.0905
_reflns_number_gt 3826
_reflns_number_total 4397
_reflns_threshold_expression >2sigma(I)
_cod_data_source_file b714256k.txt
_cod_data_source_block craig25m
_cod_original_sg_symbol_H-M P-1
_cod_database_code 7102775

loop_
_symmetry_equiv_pos_as_xyz
'x, y, z'
'-x, -y, -z'

loop_
_atom_site_label
_atom_site_type_symbol
_atom_site_fract_x
_atom_site_fract_y
_atom_site_fract_z
_atom_site_U_iso_or_equiv
_atom_site_adp_type
_atom_site_occupancy
_atom_site_symmetry_multiplicity
_atom_site_calc_flag
_atom_site_refinement_flags
_atom_site_disorder_assembly
_atom_site_disorder_group
Cd1 Cd 0.54352(3) 0.76254(2) 0.75540(2) 0.02458(10) Uani 1 1 d . . .
N11 N 0.3473(4) 0.5943(3) 0.6516(3) 0.0258(7) Uani 1 1 d . . .
C12 C 0.2497(5) 0.5304(3) 0.6972(3) 0.0261(9) Uani 1 1 d . . .
S13 S 0.09794(12) 0.40589(9) 0.61569(8) 0.0304(2) Uani 1 1 d . . .
C14 C 0.1735(6) 0.4432(4) 0.5167(3) 0.0317(10) Uani 1 1 d . . .
C15 C 0.3045(5) 0.5450(4) 0.5482(3) 0.0292(9) Uani 1 1 d . . .
C16 C 0.4006(6) 0.6091(4) 0.4853(4) 0.0345(10) Uani 1 1 d . . .
N21 N 0.3868(4) 0.6706(3) 0.8545(3) 0.0231(7) Uani 1 1 d . . .
C22 C 0.4157(5) 0.7186(3) 0.9544(3) 0.0242(8) Uani 1 1 d . . .
C23 C 0.3182(5) 0.6546(3) 1.0102(3) 0.0256(9) Uani 1 1 d . . .
N23 N 0.3201(4) 0.6978(3) 1.1073(3) 0.0297(8) Uani 1 1 d . . .
C24 C 0.2036(5) 0.5387(4) 0.9590(4) 0.0284(9) Uani 1 1 d . . .
C25 C 0.1773(5) 0.4942(4) 0.8591(3) 0.0265(9) Uani 1 1 d . . .
C26 C 0.2702(5) 0.5649(3) 0.8068(3) 0.0241(8) Uani 1 1 d . . .
C1 C 0.4656(5) 0.7717(3) 1.1894(3) 0.0268(9) Uani 1 1 d . . .
C2 C 0.4148(6) 0.7923(4) 1.2861(3) 0.0343(10) Uani 1 1 d . . .
C3 C 0.5947(6) 0.7059(4) 1.2051(4) 0.0359(11) Uani 1 1 d . . .
N31 N 0.6274(4) 0.8744(3) 0.9234(3) 0.0233(7) Uani 1 1 d . . .
C32 C 0.5510(5) 0.8386(3) 0.9928(3) 0.0233(8) Uani 1 1 d . . .
C33 C 0.5995(5) 0.9148(3) 1.0903(3) 0.0242(8) Uani 1 1 d . . .
N33 N 0.5289(5) 0.8922(3) 1.1659(3) 0.0293(8) Uani 1 1 d . . .
C34 C 0.7249(5) 1.0291(4) 1.1088(3) 0.0260(9) Uani 1 1 d . . .
C35 C 0.7979(5) 1.0625(4) 1.0359(3) 0.0267(9) Uani 1 1 d . . .
C36 C 0.7469(5) 0.9814(3) 0.9421(3) 0.0254(9) Uani 1 1 d . . .
N41 N 0.7600(4) 0.9283(3) 0.7692(3) 0.0248(7) Uani 1 1 d . . .
C42 C 0.8149(5) 1.0051(3) 0.8576(3) 0.0245(8) Uani 1 1 d . . .
S43 S 0.97282(12) 1.13336(9) 0.86297(8) 0.0303(2) Uani 1 1 d . . .
C44 C 0.9607(5) 1.0780(4) 0.7394(4) 0.0331(10) Uani 1 1 d . . .
C45 C 0.8417(5) 0.9682(4) 0.6995(3) 0.0284(9) Uani 1 1 d . . .
C46 C 0.7938(6) 0.8917(4) 0.5957(4) 0.0341(10) Uani 1 1 d . . .
Cl1 Cl 0.84393(11) 0.63171(8) 0.79600(7) 0.0276(2) Uani 1 1 d . . .
O1A O 0.7050(4) 0.6393(3) 0.7184(3) 0.0501(9) Uani 1 1 d . . .
O1B O 0.9899(4) 0.6965(3) 0.7751(3) 0.0458(9) Uani 1 1 d . . .
O1C O 0.8312(4) 0.5041(2) 0.7901(3) 0.0363(7) Uani 1 1 d . . .
O1D O 0.8418(5) 0.6851(3) 0.8944(3) 0.0469(9) Uani 1 1 d . . .
Cl2 Cl 0.25237(12) 0.87420(8) 0.59127(8) 0.0309(2) Uani 1 1 d . . .
O2A O 0.4053(4) 0.8879(3) 0.6666(3) 0.0416(8) Uani 1 1 d . . .
O2B O 0.1367(4) 0.7639(3) 0.5925(4) 0.0763(15) Uani 1 1 d . . .
O2C O 0.2764(8) 0.8686(5) 0.4938(3) 0.0898(18) Uani 1 1 d . . .
O2D O 0.2022(4) 0.9786(3) 0.6170(2) 0.0358(7) Uani 1 1 d . . .
H1 H 0.561(5) 0.950(4) 1.215(4) 0.024(11) Uiso 1 1 d . . .
H2 H 0.151(4) 0.504(3) 0.994(3) 0.006(9) Uiso 1 1 d . . .
H3 H 0.105(5) 0.423(4) 0.827(3) 0.020(10) Uiso 1 1 d . . .
H4 H 0.683(7) 0.882(4) 0.565(4) 0.045(14) Uiso 1 1 d . . .
H5 H 0.396(6) 0.698(5) 0.480(4) 0.044(14) Uiso 1 1 d . . .
H6 H 0.359(6) 0.712(5) 1.300(4) 0.044(14) Uiso 1 1 d . . .
H7 H 0.518(6) 0.624(4) 0.518(4) 0.031(12) Uiso 1 1 d . . .
H8 H 0.864(6) 0.928(4) 0.560(4) 0.036(13) Uiso 1 1 d . . .
H9 H 0.372(6) 0.571(4) 0.423(4) 0.036(13) Uiso 1 1 d . . .
H10 H 0.757(5) 1.077(4) 1.173(3) 0.017(10) Uiso 1 1 d . . .
H11 H 0.123(7) 0.394(5) 0.457(4) 0.050(15) Uiso 1 1 d . . .
H12 H 0.328(6) 0.834(4) 1.275(4) 0.039(13) Uiso 1 1 d . . .
H13 H 0.879(6) 1.138(5) 1.051(4) 0.040(13) Uiso 1 1 d . . .
H14 H 1.027(7) 1.119(5) 0.707(4) 0.056(17) Uiso 1 1 d . . .
H15 H 0.628(5) 0.695(4) 1.147(4) 0.023(11) Uiso 1 1 d . . .
H16 H 0.701(7) 0.757(5) 1.264(5) 0.061(17) Uiso 1 1 d . . .
H17 H 0.551(6) 0.629(4) 1.223(4) 0.036(12) Uiso 1 1 d . . .
H18 H 0.506(7) 0.833(5) 1.343(4) 0.043(14) Uiso 1 1 d . . .
H19 H 0.266(6) 0.649(5) 1.128(4) 0.041(15) Uiso 1 1 d . . .
H20 H 0.810(6) 0.827(5) 0.602(4) 0.045(15) Uiso 1 1 d . . .

loop_
_atom_site_aniso_label
_atom_site_aniso_U_11
_atom_site_aniso_U_22
_atom_site_aniso_U_33
_atom_site_aniso_U_23
_atom_site_aniso_U_13
_atom_site_aniso_U_12
Cd1 0.02761(16) 0.01906(15) 0.02358(15) 0.00103(10) 0.00509(12) 0.00556(11)
N11 0.0323(18) 0.0170(15) 0.0256(17) -0.0010(13) 0.0044(16) 0.0101(14)
C12 0.0260(19) 0.0187(18) 0.030(2) 0.0031(16) 0.0026(19) 0.0070(15)
S13 0.0278(5) 0.0233(5) 0.0307(5) -0.0012(4) -0.0012(5) 0.0050(4)
C14 0.036(2) 0.027(2) 0.028(2) -0.0019(18) 0.002(2) 0.0122(18)
C15 0.035(2) 0.0228(19) 0.026(2) -0.0011(16) 0.0012(19) 0.0129(17)
C16 0.046(3) 0.029(2) 0.024(2) 0.0020(18) 0.005(2) 0.010(2)
N21 0.0240(16) 0.0169(15) 0.0256(17) 0.0013(13) 0.0049(15) 0.0058(13)
C22 0.0235(19) 0.0235(19) 0.026(2) 0.0040(16) 0.0055(18) 0.0104(16)
C23 0.0232(19) 0.0242(19) 0.028(2) 0.0032(17) 0.0043(18) 0.0093(16)
N23 0.0281(18) 0.0280(18) 0.0286(19) 0.0034(16) 0.0077(17) 0.0037(15)
C24 0.0223(19) 0.028(2) 0.036(2) 0.0107(19) 0.011(2) 0.0057(16)
C25 0.0237(19) 0.0198(19) 0.032(2) 0.0007(17) 0.0049(19) 0.0059(17)
C26 0.0228(18) 0.0219(19) 0.027(2) 0.0034(16) 0.0051(18) 0.0092(15)
C1 0.031(2) 0.0208(18) 0.026(2) 0.0048(16) 0.0043(19) 0.0071(16)
C2 0.043(3) 0.030(2) 0.025(2) 0.0062(18) 0.009(2) 0.004(2)
C3 0.036(2) 0.035(2) 0.040(3) 0.016(2) 0.009(2) 0.016(2)
N31 0.0241(16) 0.0214(15) 0.0250(17) 0.0042(14) 0.0057(15) 0.0095(13)
C32 0.0234(19) 0.0212(19) 0.0234(19) 0.0032(16) 0.0027(17) 0.0085(15)
C33 0.0255(19) 0.0233(18) 0.0252(19) 0.0081(16) 0.0050(18) 0.0107(16)
N33 0.043(2) 0.0191(17) 0.0229(17) 0.0015(14) 0.0111(17) 0.0052(15)
C34 0.029(2) 0.0214(19) 0.0212(19) -0.0015(16) 0.0021(18) 0.0063(16)
C35 0.029(2) 0.0204(19) 0.027(2) 0.0024(16) 0.0039(19) 0.0077(17)
C36 0.026(2) 0.0194(18) 0.028(2) 0.0027(16) 0.0033(18) 0.0068(16)
N41 0.0229(16) 0.0227(16) 0.0276(17) 0.0059(14) 0.0065(15) 0.0060(13)
C42 0.0204(18) 0.0229(19) 0.028(2) 0.0048(16) 0.0049(17) 0.0052(15)
S43 0.0273(5) 0.0260(5) 0.0321(5) 0.0027(4) 0.0076(5) 0.0021(4)
C44 0.033(2) 0.031(2) 0.034(2) 0.0073(19) 0.011(2) 0.0070(18)
C45 0.028(2) 0.030(2) 0.031(2) 0.0071(18) 0.0104(19) 0.0131(17)
C46 0.039(3) 0.032(2) 0.032(2) 0.006(2) 0.013(2) 0.010(2)
Cl1 0.0275(5) 0.0221(4) 0.0281(5) 0.0007(4) 0.0024(4) 0.0068(4)
O1A 0.050(2) 0.0426(18) 0.046(2) -0.0116(15) -0.0119(17) 0.0297(17)
O1B 0.0402(18) 0.0312(16) 0.067(2) 0.0090(16) 0.0239(18) 0.0063(14)
O1C 0.0370(16) 0.0231(14) 0.0461(19) 0.0056(13) 0.0092(15) 0.0088(12)
O1D 0.062(2) 0.0389(18) 0.0350(18) -0.0011(14) 0.0189(18) 0.0085(16)
Cl2 0.0336(5) 0.0273(5) 0.0277(5) 0.0013(4) 0.0019(4) 0.0117(4)
O2A 0.0359(17) 0.0240(14) 0.052(2) 0.0038(14) -0.0070(16) 0.0085(13)
O2B 0.0343(19) 0.036(2) 0.136(4) 0.013(2) -0.001(2) 0.0012(16)
O2C 0.181(5) 0.102(3) 0.041(2) 0.029(2) 0.049(3) 0.110(4)
O2D 0.0377(16) 0.0344(16) 0.0353(16) 0.0026(13) 0.0053(14) 0.0183(13)

loop_
_atom_type_symbol
_atom_type_description
_atom_type_scat_dispersion_real
_atom_type_scat_dispersion_imag
_atom_type_scat_source
C C 0.0181 0.0091 'International Tables Vol C Tables 4.2.6.8 and 6.1.1.4'
H H 0.0000 0.0000 'International Tables Vol C Tables 4.2.6.8 and 6.1.1.4'
N N 0.0311 0.0180 'International Tables Vol C Tables 4.2.6.8 and 6.1.1.4'
O O 0.0492 0.0322 'International Tables Vol C Tables 4.2.6.8 and 6.1.1.4'
S S 0.3331 0.5567 'International Tables Vol C Tables 4.2.6.8 and 6.1.1.4'
Cl Cl 0.3639 0.7018 'International Tables Vol C Tables 4.2.6.8 and 6.1.1.4'
Cd Cd 0.1185 4.6533 'International Tables Vol C Tables 4.2.6.8 and 6.1.1.4'

loop_
_geom_angle_atom_site_label_1
_geom_angle_atom_site_label_2
_geom_angle_atom_site_label_3
_geom_angle
_geom_angle_site_symmetry_1
_geom_angle_site_symmetry_3
_geom_angle_publ_flag
N11 Cd1 N41 146.69(13) . . ?
N11 Cd1 N21 73.12(12) . . ?
N41 Cd1 N21 140.18(12) . . ?
N11 Cd1 N31 140.42(12) . . ?
N41 Cd1 N31 72.80(12) . . ?
N21 Cd1 N31 67.40(11) . . ?
N11 Cd1 O1A 79.27(12) . . ?
N41 Cd1 O1A 87.04(13) . . ?
N21 Cd1 O1A 109.27(12) . . ?
N31 Cd1 O1A 115.95(11) . . ?
N11 Cd1 O2A 88.84(10) . . ?
N41 Cd1 O2A 80.06(11) . . ?
N21 Cd1 O2A 107.47(11) . . ?
N31 Cd1 O2A 100.24(11) . . ?
O1A Cd1 O2A 135.83(13) . . ?
C12 N11 C15 112.3(3) . . ?
C12 N11 Cd1 114.3(3) . . ?
C15 N11 Cd1 133.4(3) . . ?
N11 C12 C26 122.3(4) . . ?
N11 C12 S13 113.3(3) . . ?
C26 C12 S13 124.4(3) . . ?
C14 S13 C12 89.6(2) . . ?
C15 C14 S13 111.4(4) . . ?
C15 C14 H11 132(4) . . ?
S13 C14 H11 116(4) . . ?
C14 C15 N11 113.4(4) . . ?
C14 C15 C16 127.9(4) . . ?
N11 C15 C16 118.7(4) . . ?
C15 C16 H5 116(3) . . ?
C15 C16 H7 110(3) . . ?
H5 C16 H7 102(4) . . ?
C15 C16 H9 114(3) . . ?
H5 C16 H9 105(4) . . ?
H7 C16 H9 110(4) . . ?
C26 N21 C22 122.3(4) . . ?
C26 N21 Cd1 115.1(3) . . ?
C22 N21 Cd1 122.6(2) . . ?
N21 C22 C23 119.0(4) . . ?
N21 C22 C32 113.7(3) . . ?
C23 C22 C32 127.2(4) . . ?
N23 C23 C24 117.3(4) . . ?
N23 C23 C22 125.7(4) . . ?
C24 C23 C22 117.0(4) . . ?
C23 N23 C1 124.9(4) . . ?
C23 N23 H19 112(4) . . ?
C1 N23 H19 110(4) . . ?
C25 C24 C23 122.1(4) . . ?
C25 C24 H2 124(3) . . ?
C23 C24 H2 114(3) . . ?
C24 C25 C26 118.0(4) . . ?
C24 C25 H3 122(3) . . ?
C26 C25 H3 120(3) . . ?
N21 C26 C25 121.3(4) . . ?
N21 C26 C12 114.9(3) . . ?
C25 C26 C12 123.8(4) . . ?
N23 C1 N33 109.7(3) . . ?
N23 C1 C2 107.7(4) . . ?
N33 C1 C2 107.1(3) . . ?
N23 C1 C3 110.3(4) . . ?
N33 C1 C3 111.0(4) . . ?
C2 C1 C3 111.0(4) . . ?
C1 C2 H6 110(3) . . ?
C1 C2 H12 111(3) . . ?
H6 C2 H12 103(4) . . ?
C1 C2 H18 111(3) . . ?
H6 C2 H18 108(4) . . ?
H12 C2 H18 114(4) . . ?
C1 C3 H15 112(3) . . ?
C1 C3 H16 112(3) . . ?
H15 C3 H16 105(4) . . ?
C1 C3 H17 109(3) . . ?
H15 C3 H17 111(4) . . ?
H16 C3 H17 108(4) . . ?
C36 N31 C32 122.8(4) . . ?
C36 N31 Cd1 114.8(3) . . ?
C32 N31 Cd1 122.2(2) . . ?
N31 C32 C33 119.4(3) . . ?
N31 C32 C22 114.0(4) . . ?
C33 C32 C22 126.6(4) . . ?
N33 C33 C32 125.5(4) . . ?
N33 C33 C34 117.1(4) . . ?
C32 C33 C34 117.3(4) . . ?
C33 N33 C1 125.5(4) . . ?
C33 N33 H1 114(3) . . ?
C1 N33 H1 115(3) . . ?
C35 C34 C33 121.4(4) . . ?
C35 C34 H10 122(3) . . ?
C33 C34 H10 116(3) . . ?
C34 C35 C36 118.3(4) . . ?
C34 C35 H13 119(3) . . ?
C36 C35 H13 123(3) . . ?
N31 C36 C35 120.8(4) . . ?
N31 C36 C42 115.1(4) . . ?
C35 C36 C42 124.1(3) . . ?
C42 N41 C45 113.1(3) . . ?
C42 N41 Cd1 114.6(3) . . ?
C45 N41 Cd1 132.2(3) . . ?
N41 C42 C36 122.3(3) . . ?
N41 C42 S43 113.2(3) . . ?
C36 C42 S43 124.4(3) . . ?
C44 S43 C42 89.5(2) . . ?
C45 C44 S43 112.1(4) . . ?
C45 C44 H14 126(4) . . ?
S43 C44 H14 122(4) . . ?
C44 C45 N41 112.1(4) . . ?
C44 C45 C46 128.2(4) . . ?
N41 C45 C46 119.7(4) . . ?
C45 C46 H4 107(3) . . ?
C45 C46 H8 109(3) . . ?
H4 C46 H8 114(4) . . ?
C45 C46 H20 108(4) . . ?
H4 C46 H20 113(5) . . ?
H8 C46 H20 105(5) . . ?
O1B Cl1 O1D 110.5(2) . . ?
O1B Cl1 O1C 109.93(19) . . ?
O1D Cl1 O1C 110.7(2) . . ?
O1B Cl1 O1A 108.6(2) . . ?
O1D Cl1 O1A 109.1(2) . . ?
O1C Cl1 O1A 107.88(18) . . ?
Cl1 O1A Cd1 121.9(2) . . ?
O2B Cl2 O2C 109.3(3) . . ?
O2B Cl2 O2D 111.5(2) . . ?
O2C Cl2 O2D 110.5(2) . . ?
O2B Cl2 O2A 108.6(2) . . ?
O2C Cl2 O2A 108.8(3) . . ?
O2D Cl2 O2A 108.01(18) . . ?
Cl2 O2A Cd1 139.10(17) . . ?

loop_
_geom_bond_atom_site_label_1
_geom_bond_atom_site_label_2
_geom_bond_distance
_geom_bond_site_symmetry_2
_geom_bond_publ_flag
Cd1 N11 2.259(3) . ?
Cd1 N41 2.264(3) . ?
Cd1 N21 2.330(3) . ?
Cd1 N31 2.342(3) . ?
Cd1 O1A 2.386(3) . ?
Cd1 O2A 2.398(3) . ?
N11 C12 1.314(5) . ?
N11 C15 1.385(5) . ?
C12 C26 1.467(6) . ?
C12 S13 1.716(4) . ?
S13 C14 1.715(5) . ?
C14 C15 1.344(6) . ?
C14 H11 0.88(6) . ?
C15 C16 1.485(7) . ?
C16 H5 1.04(5) . ?
C16 H7 0.98(5) . ?
C16 H9 0.86(5) . ?
N21 C26 1.331(5) . ?
N21 C22 1.354(5) . ?
C22 C23 1.418(6) . ?
C22 C32 1.498(5) . ?
C23 N23 1.367(6) . ?
C23 C24 1.414(6) . ?
N23 C1 1.455(5) . ?
N23 H19 0.77(5) . ?
C24 C25 1.349(6) . ?
C24 H2 0.82(4) . ?
C25 C26 1.392(6) . ?
C25 H3 0.88(4) . ?
C1 N33 1.459(5) . ?
C1 C2 1.525(6) . ?
C1 C3 1.531(6) . ?
C2 H6 0.99(5) . ?
C2 H12 1.00(5) . ?
C2 H18 0.94(6) . ?
C3 H15 0.93(5) . ?
C3 H16 1.05(6) . ?
C3 H17 0.95(5) . ?
N31 C36 1.338(5) . ?
N31 C32 1.348(5) . ?
C32 C33 1.410(6) . ?
C33 N33 1.362(5) . ?
C33 C34 1.423(5) . ?
N33 H1 0.82(5) . ?
C34 C35 1.364(6) . ?
C34 H10 0.92(4) . ?
C35 C36 1.394(6) . ?
C35 H13 0.93(5) . ?
C36 C42 1.462(6) . ?
N41 C42 1.312(5) . ?
N41 C45 1.391(5) . ?
C42 S43 1.720(4) . ?
S43 C44 1.713(5) . ?
C44 C45 1.356(6) . ?
C44 H14 0.90(6) . ?
C45 C46 1.483(6) . ?
C46 H4 0.94(5) . ?
C46 H8 0.93(5) . ?
C46 H20 0.81(5) . ?
Cl1 O1B 1.428(3) . ?
Cl1 O1D 1.429(4) . ?
Cl1 O1C 1.437(3) . ?
Cl1 O1A 1.449(3) . ?
Cl2 O2B 1.406(4) . ?
Cl2 O2C 1.409(4) . ?
Cl2 O2D 1.435(3) . ?
Cl2 O2A 1.447(3) . ?
